data_7240527
loop_
_publ_author_name
'Podjed, Nina'
'Modec, Barbara'
'Alcaide, Mar\'ia M.'
'L\'opez-Serrano, Joaqu\'in'

_publ_section_title
;
 From cyclic amines and acetonitrile to amidine zinc(ii) complexes
;
_journal_issue 31
_journal_name_full 'RSC Advances'
_journal_page_first 18200
_journal_page_last 18221
_journal_paper_doi 10.1039/D0RA03192E
_journal_volume 10
_journal_year 2020
_chemical_formula_moiety 'C20 H12 Cl N2 O4 Zn, C4 H10 N'
_chemical_formula_sum 'C24 H22 Cl N3 O4 Zn'
_chemical_formula_weight 517.26
_space_group_crystal_system monoclinic
_space_group_IT_number 13
_space_group_name_Hall '-P 2yc'
_space_group_name_H-M_alt 'P 1 2/c 1'
_atom_sites_solution_hydrogens mixed
_audit_creation_date 2019-12-16
_audit_creation_method
;
Olex2 1.2
(compiled 2018.05.29 svn.r3508 for OlexSys, GUI svn.r5506)
;
_audit_update_record
;
2019-12-19 deposited with the CCDC.	2020-04-29 downloaded from the CCDC.
;
_cell_angle_alpha 90
_cell_angle_beta 91.675(7)
_cell_angle_gamma 90
_cell_formula_units_Z 2
_cell_length_a 9.5603(6)
_cell_length_b 6.7219(8)
_cell_length_c 17.1475(12)
_cell_measurement_reflns_used 2190
_cell_measurement_temperature 150.00(10)
_cell_measurement_theta_max 29.8650
_cell_measurement_theta_min 3.2190
_cell_volume 1101.49(17)
_computing_cell_refinement 'CrysAlisPro 1.171.39.46e (Rigaku OD, 2018)'
_computing_data_collection 'CrysAlisPro 1.171.39.46e (Rigaku OD, 2018)'
_computing_data_reduction 'CrysAlisPro 1.171.39.46e (Rigaku OD, 2018)'
_computing_molecular_graphics 'Olex2 (Dolomanov et al., 2009)'
_computing_publication_material 'Olex2 (Dolomanov et al., 2009)'
_computing_structure_refinement 'ShelXL (Sheldrick, 2015)'
_computing_structure_solution 'SHELXT 2018/2 (Sheldrick, 2018)'
_diffrn_ambient_environment N~2~
_diffrn_ambient_temperature 150.00(10)
_diffrn_detector 'CCD plate'
_diffrn_detector_area_resol_mean 10.4933
_diffrn_detector_type Atlas
_diffrn_measured_fraction_theta_full 0.999
_diffrn_measured_fraction_theta_max 0.999
_diffrn_measurement_details
;
List of Runs (angles in degrees, time in seconds):

  # Type    Start    End  Width  t~exp~   \w     \q     \k     \f   Frames
#--------------------------------------------------------------------------
  1  \w   -104.00 -70.00   1.00   32.50    --  -14.36-178.00   0.00   34
  2  \w    -65.00  60.00   1.00   32.50    --   14.52 -19.00 -30.00  125
  3  \w      9.00  56.00   1.00   32.50    --   14.52 -99.00-150.00   47
;
_diffrn_measurement_device 'four-circle diffractometer'
_diffrn_measurement_device_type 'SuperNova, Dual, Cu at home/near, Atlas'
_diffrn_measurement_method '\w scans'
_diffrn_orient_matrix_type 'CrysAlisPro convention (1999,Acta A55,543-557)'
_diffrn_orient_matrix_UB_11 -0.0308945000
_diffrn_orient_matrix_UB_12 0.0959233000
_diffrn_orient_matrix_UB_13 -0.0011658000
_diffrn_orient_matrix_UB_21 -0.0586495000
_diffrn_orient_matrix_UB_22 -0.0374708000
_diffrn_orient_matrix_UB_23 0.0197315000
_diffrn_orient_matrix_UB_31 0.0333234000
_diffrn_orient_matrix_UB_32 0.0232269000
_diffrn_orient_matrix_UB_33 0.0363547000
_diffrn_radiation_monochromator mirror
_diffrn_radiation_probe x-ray
_diffrn_radiation_type MoK\a
_diffrn_radiation_wavelength 0.71073
_diffrn_reflns_av_R_equivalents 0.0325
_diffrn_reflns_av_unetI/netI 0.0441
_diffrn_reflns_Laue_measured_fraction_full 0.999
_diffrn_reflns_Laue_measured_fraction_max 0.999
_diffrn_reflns_limit_h_max 12
_diffrn_reflns_limit_h_min -12
_diffrn_reflns_limit_k_max 8
_diffrn_reflns_limit_k_min -7
_diffrn_reflns_limit_l_max 22
_diffrn_reflns_limit_l_min -17
_diffrn_reflns_number 5444
_diffrn_reflns_point_group_measured_fraction_full 0.999
_diffrn_reflns_point_group_measured_fraction_max 0.999
_diffrn_reflns_theta_full 25.242
_diffrn_reflns_theta_max 27.499
_diffrn_reflns_theta_min 2.376
_diffrn_source 'micro-focus sealed X-ray tube'
_diffrn_source_type 'SuperNova (Mo) X-ray Source'
_exptl_absorpt_coefficient_mu 1.274
_exptl_absorpt_correction_T_max 1.00000
_exptl_absorpt_correction_T_min 0.61377
_exptl_absorpt_correction_type multi-scan
_exptl_absorpt_process_details
;
CrysAlisPro 1.171.39.46e (Rigaku Oxford Diffraction, 2018)
Empirical absorption correction using spherical harmonics,
 implemented in SCALE3 ABSPACK scaling algorithm.
;
_exptl_crystal_colour colourless
_exptl_crystal_density_diffrn 1.560
_exptl_crystal_density_meas ?
_exptl_crystal_density_method 'not measured'
_exptl_crystal_description block
_exptl_crystal_F_000 532
_exptl_crystal_size_max 0.2
_exptl_crystal_size_mid 0.15
_exptl_crystal_size_min 0.1
_refine_diff_density_max 0.582
_refine_diff_density_min -0.333
_refine_diff_density_rms 0.070
_refine_ls_extinction_method none
_refine_ls_goodness_of_fit_ref 1.033
_refine_ls_hydrogen_treatment mixed
_refine_ls_matrix_type full
_refine_ls_number_parameters 155
_refine_ls_number_reflns 2536
_refine_ls_number_restraints 0
_refine_ls_restrained_S_all 1.033
_refine_ls_R_factor_all 0.0436
_refine_ls_R_factor_gt 0.0350
_refine_ls_shift/su_max 0.000
_refine_ls_shift/su_mean 0.000
_refine_ls_structure_factor_coef Fsqd
_refine_ls_weighting_details 'w=1/[\s^2^(Fo^2^)+(0.0444P)^2^] where P=(Fo^2^+2Fc^2^)/3'
_refine_ls_weighting_scheme calc
_refine_ls_wR_factor_gt 0.0819
_refine_ls_wR_factor_ref 0.0867
_reflns_Friedel_coverage 0.000
_reflns_number_gt 2178
_reflns_number_total 2536
_reflns_threshold_expression 'I > 2\s(I)'
_cod_data_source_file d0ra03192e3.cif
_cod_data_source_block 9
_cod_depositor_comments
;
The following automatic conversions were performed:

data item '_exptl_crystal_density_meas' value 'not measured' was
changed to '?' -- the value is perceived as not measured.

Automatic conversion script
Id: cif_fix_values 7556 2019-12-06 15:28:31Z antanas 

 Adding full bibliography for 7240517--7240533.cif.
;
_cod_database_code 7240527
_shelx_shelxl_version_number 2018/3
_shelx_space_group_comment
;
The symmetry employed for this shelxl refinement is uniquely defined
by the following loop, which should always be used as a source of
symmetry information in preference to the above space-group names.
They are only intended as comments.
;
_shelx_estimated_absorpt_t_max 0.883
_shelx_estimated_absorpt_t_min 0.785

loop_
_space_group_symop_operation_xyz
'x, y, z'
'-x, y, -z+1/2'
'-x, -y, -z'
'x, -y, z-1/2'

loop_
_atom_site_label
_atom_site_type_symbol
_atom_site_fract_x
_atom_site_fract_y
_atom_site_fract_z
_atom_site_U_iso_or_equiv
_atom_site_adp_type
_atom_site_occupancy
_atom_site_site_symmetry_order
_atom_site_calc_flag
_atom_site_refinement_flags_posn
_atom_site_refinement_flags_adp
_atom_site_refinement_flags_occupancy
_atom_site_disorder_assembly
_atom_site_disorder_group
Zn1 Zn 0.500000 0.81356(6) 0.750000 0.02196(12) Uani 1 2 d S T P . .
Cl1 Cl 0.500000 1.15082(13) 0.750000 0.0322(2) Uani 1 2 d S T P . .
O11 O 0.30675(14) 0.7119(3) 0.72727(7) 0.0273(4) Uani 1 1 d . . . . .
O12 O 0.14214(13) 0.6695(3) 0.63501(8) 0.0297(4) Uani 1 1 d . . . . .
N1 N 0.50210(16) 0.7552(3) 0.62172(9) 0.0196(4) Uani 1 1 d . . . . .
N2 N 0.000000 0.4851(5) 0.750000 0.0288(6) Uani 1 2 d S T P . .
C11 C 0.37289(19) 0.7272(3) 0.59550(11) 0.0198(4) Uani 1 1 d . . . . .
C12 C 0.3350(2) 0.7173(3) 0.51562(11) 0.0217(5) Uani 1 1 d . . . . .
H12 H 0.242262 0.696393 0.499777 0.026 Uiso 1 1 calc R . . . .
C13 C 0.4355(2) 0.7387(3) 0.46222(11) 0.0222(4) Uani 1 1 d . . . . .
H13 H 0.411959 0.735281 0.409224 0.027 Uiso 1 1 calc R . . . .
C14 C 0.5760(2) 0.7661(3) 0.48733(11) 0.0201(4) Uani 1 1 d . . . . .
C15 C 0.6867(2) 0.7848(3) 0.43554(11) 0.0245(5) Uani 1 1 d . . . . .
H15 H 0.668189 0.782239 0.382002 0.029 Uiso 1 1 calc R . . . .
C16 C 0.8211(2) 0.8066(4) 0.46322(12) 0.0299(5) Uani 1 1 d . . . . .
H16 H 0.893512 0.819739 0.428500 0.036 Uiso 1 1 calc R . . . .
C17 C 0.8507(2) 0.8094(4) 0.54412(12) 0.0312(6) Uani 1 1 d . . . . .
H17 H 0.942770 0.821397 0.562482 0.037 Uiso 1 1 calc R . . . .
C18 C 0.7457(2) 0.7947(4) 0.59570(12) 0.0273(5) Uani 1 1 d . . . . .
H18 H 0.766365 0.798977 0.649004 0.033 Uiso 1 1 calc R . . . .
C19 C 0.6061(2) 0.7730(3) 0.56894(11) 0.0201(4) Uani 1 1 d . . . . .
C21 C -0.1009(2) 0.3546(5) 0.70500(15) 0.0434(7) Uani 1 1 d . . . . .
H21A H -0.196663 0.396208 0.712651 0.052 Uiso 1 1 calc R . . . .
H21B H -0.082483 0.357971 0.649684 0.052 Uiso 1 1 calc R . . . .
C22 C -0.0756(4) 0.1527(6) 0.73753(17) 0.0706(11) Uani 1 1 d . . . . .
H22A H -0.094327 0.051508 0.698257 0.085 Uiso 1 1 calc R . . . .
H22B H -0.134534 0.128335 0.781636 0.085 Uiso 1 1 calc R . . . .
C110 C 0.2646(2) 0.7020(4) 0.65646(11) 0.0223(5) Uani 1 1 d . . . . .
H2 H 0.042(3) 0.574(4) 0.7209(14) 0.043(7) Uiso 1 1 d . . . . .

loop_
_atom_site_aniso_label
_atom_site_aniso_U_11
_atom_site_aniso_U_22
_atom_site_aniso_U_33
_atom_site_aniso_U_23
_atom_site_aniso_U_13
_atom_site_aniso_U_12
Zn1 0.01558(16) 0.0352(3) 0.01513(17) 0.000 0.00080(11) 0.000
Cl1 0.0425(4) 0.0351(5) 0.0190(3) 0.000 -0.0024(3) 0.000
O11 0.0196(6) 0.0483(12) 0.0141(7) -0.0013(6) 0.0009(5) -0.0047(7)
O12 0.0164(6) 0.0500(12) 0.0226(7) 0.0010(7) -0.0005(6) -0.0027(7)
N1 0.0168(7) 0.0259(11) 0.0161(8) 0.0005(7) 0.0014(6) 0.0007(7)
N2 0.0219(11) 0.0313(18) 0.0337(14) 0.000 0.0084(11) 0.000
C11 0.0182(9) 0.0230(13) 0.0181(9) 0.0005(8) 0.0001(7) 0.0018(8)
C12 0.0208(9) 0.0249(13) 0.0193(9) -0.0005(8) -0.0025(8) -0.0011(9)
C13 0.0269(10) 0.0233(12) 0.0163(9) -0.0006(8) -0.0022(8) 0.0005(9)
C14 0.0244(9) 0.0197(12) 0.0162(9) -0.0002(8) 0.0034(7) 0.0032(9)
C15 0.0298(10) 0.0280(14) 0.0158(9) 0.0015(8) 0.0047(8) 0.0054(10)
C16 0.0250(10) 0.0434(16) 0.0219(10) 0.0044(9) 0.0105(8) 0.0058(10)
C17 0.0178(9) 0.0492(17) 0.0267(11) 0.0054(10) 0.0022(8) 0.0030(10)
C18 0.0201(9) 0.0444(16) 0.0173(9) 0.0026(9) 0.0013(8) 0.0027(10)
C19 0.0204(9) 0.0247(13) 0.0154(9) -0.0002(8) 0.0035(7) 0.0031(9)
C21 0.0270(11) 0.055(2) 0.0489(15) -0.0181(13) 0.0077(10) -0.0015(12)
C22 0.116(3) 0.055(2) 0.0418(17) -0.0091(14) 0.0117(18) -0.040(2)
C110 0.0187(9) 0.0264(13) 0.0219(10) -0.0006(9) 0.0005(8) 0.0008(9)

loop_
_atom_type_symbol
_atom_type_description
_atom_type_scat_dispersion_real
_atom_type_scat_dispersion_imag
_atom_type_scat_source
C C 0.0033 0.0016 'International Tables Vol C Tables 4.2.6.8 and 6.1.1.4'
H H 0.0000 0.0000 'International Tables Vol C Tables 4.2.6.8 and 6.1.1.4'
Cl Cl 0.1484 0.1585 'International Tables Vol C Tables 4.2.6.8 and 6.1.1.4'
N N 0.0061 0.0033 'International Tables Vol C Tables 4.2.6.8 and 6.1.1.4'
O O 0.0106 0.0060 'International Tables Vol C Tables 4.2.6.8 and 6.1.1.4'
Zn Zn 0.2839 1.4301 'International Tables Vol C Tables 4.2.6.8 and 6.1.1.4'

loop_
_geom_angle_atom_site_label_1
_geom_angle_atom_site_label_2
_geom_angle_atom_site_label_3
_geom_angle
_geom_angle_site_symmetry_1
_geom_angle_site_symmetry_3
_geom_angle_publ_flag
O11 Zn1 Cl1 110.01(5) 2_656 . ?
O11 Zn1 Cl1 110.01(5) . . ?
O11 Zn1 O11 139.98(11) . 2_656 ?
O11 Zn1 N1 77.45(6) 2_656 2_656 ?
O11 Zn1 N1 77.45(6) . . ?
O11 Zn1 N1 95.57(6) 2_656 . ?
O11 Zn1 N1 95.57(6) . 2_656 ?
N1 Zn1 Cl1 100.12(5) 2_656 . ?
N1 Zn1 Cl1 100.12(5) . . ?
N1 Zn1 N1 159.77(10) . 2_656 ?
C110 O11 Zn1 118.04(13) . . ?
C11 N1 Zn1 109.03(12) . . ?
C11 N1 C19 118.64(15) . . ?
C19 N1 Zn1 131.51(12) . . ?
C21 N2 C21 108.4(3) 2_556 . ?
C21 N2 H2 113.6(17) 2_556 2_556 ?
C21 N2 H2 112.9(17) . 2_556 ?
C21 N2 H2 113.6(17) . . ?
C21 N2 H2 112.9(17) 2_556 . ?
H2 N2 H2 95(4) . 2_556 ?
N1 C11 C12 123.48(18) . . ?
N1 C11 C110 115.95(15) . . ?
C12 C11 C110 120.57(16) . . ?
C11 C12 H12 120.5 . . ?
C13 C12 C11 119.02(18) . . ?
C13 C12 H12 120.5 . . ?
C12 C13 H13 120.1 . . ?
C12 C13 C14 119.71(16) . . ?
C14 C13 H13 120.1 . . ?
C13 C14 C19 117.92(18) . . ?
C15 C14 C13 123.12(17) . . ?
C15 C14 C19 118.95(17) . . ?
C14 C15 H15 119.7 . . ?
C16 C15 C14 120.55(18) . . ?
C16 C15 H15 119.7 . . ?
C15 C16 H16 119.9 . . ?
C15 C16 C17 120.25(19) . . ?
C17 C16 H16 119.9 . . ?
C16 C17 H17 119.7 . . ?
C18 C17 C16 120.61(18) . . ?
C18 C17 H17 119.7 . . ?
C17 C18 H18 119.8 . . ?
C17 C18 C19 120.44(17) . . ?
C19 C18 H18 119.8 . . ?
N1 C19 C14 121.20(17) . . ?
N1 C19 C18 119.61(16) . . ?
C18 C19 C14 119.18(18) . . ?
N2 C21 H21A 110.9 . . ?
N2 C21 H21B 110.9 . . ?
H21A C21 H21B 108.9 . . ?
C22 C21 N2 104.3(2) . . ?
C22 C21 H21A 110.9 . . ?
C22 C21 H21B 110.9 . . ?
C21 C22 C22 104.6(2) . 2_556 ?
C21 C22 H22A 110.8 . . ?
C21 C22 H22B 110.8 . . ?
C22 C22 H22A 110.8 2_556 . ?
C22 C22 H22B 110.8 2_556 . ?
H22A C22 H22B 108.9 . . ?
O11 C110 C11 116.99(16) . . ?
O12 C110 O11 124.39(19) . . ?
O12 C110 C11 118.60(16) . . ?

loop_
_geom_bond_atom_site_label_1
_geom_bond_atom_site_label_2
_geom_bond_distance
_geom_bond_site_symmetry_2
_geom_bond_publ_flag
Zn1 Cl1 2.2670(11) . ?
Zn1 O11 1.9976(14) . ?
Zn1 O11 1.9976(14) 2_656 ?
Zn1 N1 2.2352(15) . ?
Zn1 N1 2.2352(15) 2_656 ?
O11 C110 1.270(2) . ?
O12 C110 1.237(2) . ?
N1 C11 1.316(2) . ?
N1 C19 1.369(2) . ?
N2 C21 1.501(3) 2_556 ?
N2 C21 1.501(3) . ?
N2 H2 0.88(3) . ?
N2 H2 0.88(3) 2_556 ?
C11 C12 1.408(3) . ?
C11 C110 1.502(3) . ?
C12 H12 0.9300 . ?
C12 C13 1.354(3) . ?
C13 H13 0.9300 . ?
C13 C14 1.411(3) . ?
C14 C15 1.407(3) . ?
C14 C19 1.421(3) . ?
C15 H15 0.9300 . ?
C15 C16 1.365(3) . ?
C16 H16 0.9300 . ?
C16 C17 1.408(3) . ?
C17 H17 0.9300 . ?
C17 C18 1.361(3) . ?
C18 H18 0.9300 . ?
C18 C19 1.406(3) . ?
C21 H21A 0.9700 . ?
C21 H21B 0.9700 . ?
C21 C22 1.484(5) . ?
C22 C22 1.496(7) 2_556 ?
C22 H22A 0.9700 . ?
C22 H22B 0.9700 . ?

loop_
_geom_hbond_atom_site_label_D
_geom_hbond_atom_site_label_H
_geom_hbond_atom_site_label_A
_geom_hbond_distance_DH
_geom_hbond_distance_HA
_geom_hbond_distance_DA
_geom_hbond_angle_DHA
_geom_hbond_site_symmetry_A
_geom_hbond_publ_flag
N2 H2 O12 0.88(3) 1.89(3) 2.725(2) 157(3) . yes

loop_
_geom_torsion_atom_site_label_1
_geom_torsion_atom_site_label_2
_geom_torsion_atom_site_label_3
_geom_torsion_atom_site_label_4
_geom_torsion
_geom_torsion_site_symmetry_1
_geom_torsion_site_symmetry_2
_geom_torsion_site_symmetry_3
_geom_torsion_site_symmetry_4
_geom_torsion_publ_flag
Zn1 O11 C110 O12 -169.19(18) . . . . ?
Zn1 O11 C110 C11 12.3(3) . . . . ?
Zn1 N1 C11 C12 169.89(18) . . . . ?
Zn1 N1 C11 C110 -11.2(2) . . . . ?
Zn1 N1 C19 C14 -167.00(16) . . . . ?
Zn1 N1 C19 C18 14.2(3) . . . . ?
N1 C11 C12 C13 -0.4(4) . . . . ?
N1 C11 C110 O11 0.7(3) . . . . ?
N1 C11 C110 O12 -177.9(2) . . . . ?
N2 C21 C22 C22 -30.2(3) . . . 2_556 ?
C11 N1 C19 C14 1.4(3) . . . . ?
C11 N1 C19 C18 -177.4(2) . . . . ?
C11 C12 C13 C14 1.3(3) . . . . ?
C12 C11 C110 O11 179.7(2) . . . . ?
C12 C11 C110 O12 1.1(3) . . . . ?
C12 C13 C14 C15 178.5(2) . . . . ?
C12 C13 C14 C19 -0.9(3) . . . . ?
C13 C14 C15 C16 -178.5(2) . . . . ?
C13 C14 C19 N1 -0.5(3) . . . . ?
C13 C14 C19 C18 178.3(2) . . . . ?
C14 C15 C16 C17 0.4(4) . . . . ?
C15 C14 C19 N1 -179.9(2) . . . . ?
C15 C14 C19 C18 -1.1(3) . . . . ?
C15 C16 C17 C18 -1.4(4) . . . . ?
C16 C17 C18 C19 1.1(4) . . . . ?
C17 C18 C19 N1 179.0(2) . . . . ?
C17 C18 C19 C14 0.2(4) . . . . ?
C19 N1 C11 C12 -0.9(3) . . . . ?
C19 N1 C11 C110 178.0(2) . . . . ?
C19 C14 C15 C16 0.8(4) . . . . ?
C21 N2 C21 C22 11.58(16) 2_556 . . . ?
C110 C11 C12 C13 -179.3(2) . . . . ?
